data_4119355
loop_
_publ_author_name
'Imogen A. Riddell'
'Yana R. Hristova'
'Jack K. Clegg'
'Christopher S. Wood'
'Boris Breiner'
'Jonathan R. Nitschke'

_publ_section_title
;
 Five Discrete Multinuclear Metal-Organic Assemblies from One Ligand:
 Deciphering the Effects of Different Templates
;
_journal_name_full 'Journal of the American Chemical Society'
_journal_page_first 2723
_journal_page_last 2733
_journal_paper_doi 10.1021/ja311285b
_journal_volume 135
_journal_year 2013
_chemical_formula_moiety
;
C208 H156 N32 Ni6, 6(C6 H14 O), 8(C2 H3 N), 12(C O3 F3 S)
;
_chemical_formula_sum 'C272 H284 F36 N40 Ni6 O42 S12'
_chemical_formula_weight 6206.37
_chemical_name_systematic
; 
 ? 
;
_space_group_IT_number 181
_symmetry_cell_setting hexagonal
_symmetry_Int_Tables_number 181
_symmetry_space_group_name_Hall 'P 64 2 (0 0 2)'
_symmetry_space_group_name_H-M 'P 64 2 2'
_atom_sites_solution_hydrogens geom
_atom_sites_solution_primary direct
_atom_sites_solution_secondary difmap
_audit_creation_method SHELXL-97
_cell_angle_alpha 90.00
_cell_angle_beta 90.00
_cell_angle_gamma 120.00
_cell_formula_units_Z 3
_cell_length_a 21.9120(2)
_cell_length_b 21.9120(2)
_cell_length_c 54.0560(9)
_cell_measurement_reflns_used 411853
_cell_measurement_temperature 120(2)
_cell_measurement_theta_max 27.48
_cell_measurement_theta_min 2.91
_cell_volume 22477.0(5)
_computing_cell_refinement 'HKL Scalepack (Otwinowski & Minor 1997)'
_computing_data_collection 'COLLECT (Hooft, R.W.W., 1998)'
_computing_data_reduction
;
 HKL Denzo and Scalepack (Otwinowski & Minor 1997)
;
_computing_molecular_graphics
;ORTEP-3 (Farrugia, 1997)
WINGX-32 (Farrugia, 1999) 
;
_computing_publication_material 'enCIFer 1.1 (CCDC, 2005)'
_computing_structure_refinement 'SHELXL-97 (Sheldrick, 1997)'
_computing_structure_solution 'SUPERFLIP (Palatinus & Chapuis, 2007)'
_diffrn_ambient_temperature 120(2)
_diffrn_detector_area_resol_mean 9.091
_diffrn_measured_fraction_theta_full 0.993
_diffrn_measured_fraction_theta_max 0.993
_diffrn_measurement_device_type
;
Bruker-Nonius Roper CCD camera on \k-goniostat
;
_diffrn_measurement_method '\f & \w scans'
_diffrn_radiation_monochromator graphite
_diffrn_radiation_source 'Bruker-Nonius FR591 rotating anode'
_diffrn_radiation_type MoK\a
_diffrn_radiation_wavelength 0.71073
_diffrn_reflns_av_R_equivalents 0.0726
_diffrn_reflns_av_sigmaI/netI 0.0351
_diffrn_reflns_limit_h_max 16
_diffrn_reflns_limit_h_min -21
_diffrn_reflns_limit_k_max 20
_diffrn_reflns_limit_k_min -21
_diffrn_reflns_limit_l_max 54
_diffrn_reflns_limit_l_min -54
_diffrn_reflns_number 106823
_diffrn_reflns_theta_full 20.82
_diffrn_reflns_theta_max 20.82
_diffrn_reflns_theta_min 2.93
_exptl_absorpt_coefficient_mu 0.549
_exptl_absorpt_correction_T_max 1.00000
_exptl_absorpt_correction_T_min 0.777258
_exptl_absorpt_correction_type multi-scan
_exptl_absorpt_process_details 'SADABS (Sheldrick, 2007)'
_exptl_crystal_colour orange
_exptl_crystal_density_diffrn 1.376
_exptl_crystal_description rhombus
_exptl_crystal_F_000 9648
_exptl_crystal_size_max 0.24
_exptl_crystal_size_mid 0.1
_exptl_crystal_size_min 0.08
_platon_squeeze_details
;
included as residual solvent and missing anions
;
_refine_diff_density_max 0.735
_refine_diff_density_min -0.558
_refine_diff_density_rms 0.117
_refine_ls_abs_structure_details 'Flack H D (1983), Acta Cryst. A39, 876-881'
_refine_ls_abs_structure_Flack 0.16(4)
_refine_ls_extinction_method none
_refine_ls_goodness_of_fit_ref 1.104
_refine_ls_hydrogen_treatment constr
_refine_ls_matrix_type full
_refine_ls_number_parameters 444
_refine_ls_number_reflns 7821
_refine_ls_number_restraints 24
_refine_ls_restrained_S_all 1.103
_refine_ls_R_factor_all 0.1258
_refine_ls_R_factor_gt 0.1208
_refine_ls_shift/su_max 0.001
_refine_ls_shift/su_mean 0.000
_refine_ls_structure_factor_coef Fsqd
_refine_ls_weighting_details 'calc w=1/[\s^2^(Fo^2^)+(0.1862P)^2^+74.6980P] where P=(Fo^2^+2Fc^2^)/3'
_refine_ls_weighting_scheme calc
_refine_ls_wR_factor_gt 0.3155
_refine_ls_wR_factor_ref 0.3205
_reflns_number_gt 7262
_reflns_number_total 7821
_reflns_threshold_expression >2sigma(I)
_cod_data_source_file ja311285b_si_001_06.cif
_cod_data_source_block NiGrid
_cod_original_sg_symbol_Hall
;
P 64 2c (00-1)
;
_cod_database_code 4119355

loop_
_symmetry_equiv_pos_as_xyz
'x, y, z'
'-x, -y, z'
'-y, x-y, z+1/3'
'-x+y, -x, z+2/3'
'x-y, x, z+2/3'
'y, -x+y, z+1/3'
'x-y, -y, -z'
'-x, -x+y, -z+2/3'
'y, x, -z+1/3'
'-y, -x, -z+1/3'
'x, x-y, -z+2/3'
'-x+y, y, -z'

loop_
_atom_site_label
_atom_site_type_symbol
_atom_site_fract_x
_atom_site_fract_y
_atom_site_fract_z
_atom_site_U_iso_or_equiv
_atom_site_adp_type
_atom_site_occupancy
_atom_site_symmetry_multiplicity
_atom_site_calc_flag
_atom_site_refinement_flags
_atom_site_disorder_assembly
_atom_site_disorder_group
C1 C 0.1440(8) -0.0877(11) 0.5870(4) 0.125(3) Uani 1 1 d . . .
C2 C 0.1045(8) -0.1303(10) 0.5685(4) 0.125(3) Uani 1 1 d . . .
H2 H 0.1269 -0.1405 0.5555 0.150 Uiso 1 1 calc R . .
C3 C 0.0284(7) -0.1611(11) 0.5680(3) 0.125(3) Uani 1 1 d D . .
H3 H -0.0005 -0.1967 0.5565 0.150 Uiso 1 1 calc R . .
C4 C 0.0019(9) -0.1363(11) 0.5845(4) 0.125(3) Uani 1 1 d . . .
C5 C 0.0362(6) -0.0990(9) 0.6022(3) 0.125(3) Uani 1 1 d D . .
H5 H 0.0125 -0.0902 0.6153 0.150 Uiso 1 1 calc R . .
C6 C 0.1103(8) -0.0693(10) 0.6032(4) 0.125(3) Uani 1 1 d . . .
H6 H 0.1365 -0.0357 0.6157 0.150 Uiso 1 1 calc R . .
C7 C -0.0827(6) -0.1659(9) 0.5822(3) 0.125(3) Uani 1 1 d D . .
H7A H -0.0973 -0.1442 0.5950 0.188 Uiso 0.50 1 calc PR . .
H7B H -0.1084 -0.2172 0.5843 0.188 Uiso 0.50 1 calc PR . .
H7C H -0.0931 -0.1540 0.5658 0.188 Uiso 0.50 1 calc PR . .
H7D H -0.1019 -0.1994 0.5684 0.188 Uiso 0.50 1 calc PR . .
H7E H -0.0908 -0.1264 0.5791 0.188 Uiso 0.50 1 calc PR . .
H7F H -0.1061 -0.1896 0.5976 0.188 Uiso 0.50 1 calc PR . .
C8 C 0.2412(6) -0.1037(7) 0.5870(2) 0.063(3) Uani 1 1 d . . .
H8 H 0.2092 -0.1530 0.5863 0.075 Uiso 1 1 calc R . .
C9 C 0.3188(6) -0.0769(8) 0.58699(18) 0.062(3) Uani 1 1 d . . .
C10 C 0.4254(6) 0.0200(6) 0.59239(17) 0.050(3) Uani 1 1 d . . .
H10 H 0.4524 0.0691 0.5958 0.060 Uiso 1 1 calc R . .
C11 C 0.4610(6) -0.0168(6) 0.58807(18) 0.056(3) Uani 1 1 d . . .
C12 C 0.4176(7) -0.0883(7) 0.58282(19) 0.065(3) Uani 1 1 d . . .
H12 H 0.4385 -0.1161 0.5789 0.078 Uiso 1 1 calc R . .
C13 C 0.3455(6) -0.1193(7) 0.5831(2) 0.063(3) Uani 1 1 d . . .
H13 H 0.3160 -0.1686 0.5807 0.075 Uiso 1 1 calc R . .
C14 C 0.4164(10) 0.1959(10) 0.6112(3) 0.116(2) Uani 1 1 d D . .
C15 C 0.4355(10) 0.1694(10) 0.6320(3) 0.116(2) Uani 1 1 d . . .
H15 H 0.4284 0.1230 0.6320 0.139 Uiso 1 1 calc R . .
C16 C 0.4645(10) 0.2125(8) 0.6521(3) 0.116(2) Uani 1 1 d D . .
H16 H 0.4791 0.1962 0.6659 0.139 Uiso 1 1 calc R . .
C17 C 0.4727(10) 0.2782(9) 0.6527(3) 0.116(2) Uani 1 1 d D . .
C18 C 0.4516(9) 0.3010(10) 0.6330(3) 0.116(2) Uani 1 1 d D . .
H18 H 0.4570 0.3468 0.6338 0.139 Uiso 1 1 calc R . .
C19 C 0.4212(10) 0.2597(10) 0.6107(3) 0.116(2) Uani 1 1 d . . .
H19 H 0.4061 0.2761 0.5970 0.139 Uiso 1 1 calc R . .
C20 C 0.5020(10) 0.3238(8) 0.6758(3) 0.116(2) Uani 1 1 d D . .
H20A H 0.5053 0.3696 0.6729 0.173 Uiso 0.50 1 calc PR . .
H20B H 0.5489 0.3310 0.6794 0.173 Uiso 0.50 1 calc PR . .
H20C H 0.4706 0.3003 0.6898 0.173 Uiso 0.50 1 calc PR . .
H20D H 0.5113 0.2977 0.6885 0.173 Uiso 0.50 1 calc PR . .
H20E H 0.4676 0.3362 0.6820 0.173 Uiso 0.50 1 calc PR . .
H20F H 0.5459 0.3669 0.6716 0.173 Uiso 0.50 1 calc PR . .
C21 C 0.4064(7) 0.1698(7) 0.5683(2) 0.070(3) Uani 1 1 d . . .
H21 H 0.4416 0.2177 0.5660 0.084 Uiso 1 1 calc R . .
C22 C 0.3775(7) 0.1248(9) 0.5475(3) 0.081(4) Uani 1 1 d . . .
C23 C 0.2983(7) 0.0107(7) 0.5338(2) 0.062(3) Uani 1 1 d . . .
H23 H 0.2593 -0.0349 0.5368 0.075 Uiso 1 1 calc R . .
C24 C 0.3246(6) 0.0264(7) 0.5098(2) 0.070(3) Uani 1 1 d . . .
C25 C 0.3780(8) 0.0960(7) 0.5049(2) 0.085(4) Uani 1 1 d . . .
H25 H 0.3969 0.1094 0.4887 0.102 Uiso 1 1 calc R . .
C26 C 0.4022(7) 0.1433(8) 0.5234(3) 0.092(4) Uani 1 1 d . . .
H26 H 0.4370 0.1907 0.5199 0.110 Uiso 1 1 calc R . .
C27 C 0.2263(6) 0.1230(8) 0.5673(2) 0.148(4) Uani 1 1 d G . .
C28 C 0.1919(6) 0.0807(6) 0.5470(2) 0.148(4) Uani 1 1 d G . .
H28 H 0.1752 0.0315 0.5477 0.177 Uiso 1 1 calc R . .
C29 C 0.1820(5) 0.1103(6) 0.5258(2) 0.148(4) Uani 1 1 d G . .
H29 H 0.1585 0.0813 0.5119 0.177 Uiso 1 1 calc R . .
C30 C 0.2065(4) 0.1822(6) 0.52476(17) 0.148(4) Uani 1 1 d G . .
C31 C 0.2409(5) 0.2246(6) 0.5450(2) 0.148(4) Uani 1 1 d G . .
H31 H 0.2576 0.2738 0.5444 0.177 Uiso 1 1 calc R . .
C32 C 0.2508(6) 0.1950(8) 0.56632(18) 0.148(4) Uani 1 1 d G . .
H32 H 0.2743 0.2239 0.5802 0.177 Uiso 1 1 calc R . .
C33 C 0.1947(7) 0.2077(9) 0.4996(2) 0.148(4) Uani 1 1 d G . .
H33A H 0.2131 0.2587 0.5003 0.221 Uiso 0.50 1 calc PR . .
H33B H 0.1441 0.1836 0.4959 0.221 Uiso 0.50 1 calc PR . .
H33C H 0.2193 0.1971 0.4866 0.221 Uiso 0.50 1 calc PR . .
H33D H 0.1712 0.1676 0.4883 0.221 Uiso 0.50 1 calc PR . .
H33E H 0.2402 0.2427 0.4926 0.221 Uiso 0.50 1 calc PR . .
H33F H 0.1651 0.2292 0.5019 0.221 Uiso 0.50 1 calc PR . .
C34 C 0.2251(9) 0.1097(9) 0.6101(3) 0.099(5) Uani 1 1 d . . .
H34 H 0.2044 0.1387 0.6116 0.118 Uiso 1 1 calc R . .
C35 C 0.2447(8) 0.0856(8) 0.6330(3) 0.091(4) Uani 1 1 d . . .
C36 C 0.2937(6) 0.0238(7) 0.6462(2) 0.070(3) Uani 1 1 d . . .
H36 H 0.3145 -0.0044 0.6429 0.084 Uiso 1 1 calc R . .
C37 C 0.2826(6) 0.0346(7) 0.67166(19) 0.068(3) Uani 1 1 d . . .
C38 C 0.2451(7) 0.0683(9) 0.6759(3) 0.090(4) Uani 1 1 d . . .
H38 H 0.2322 0.0727 0.6923 0.109 Uiso 1 1 calc R . .
C39 C 0.2267(9) 0.0952(10) 0.6567(3) 0.104(5) Uani 1 1 d . . .
H39 H 0.2020 0.1200 0.6593 0.125 Uiso 1 1 calc R . .
C40 C 0.3099(7) 0.0079(7) 0.6915(2) 0.070(3) Uani 1 1 d . . .
C41 C 0.3775(6) 0.0172(7) 0.6896(2) 0.066(3) Uani 1 1 d . . .
H41 H 0.4061 0.0447 0.6762 0.079 Uiso 1 1 calc R . .
C42 C 0.3629(7) -0.0508(7) 0.7240(2) 0.076(4) Uani 1 1 d . . .
C43 C 0.2989(8) -0.0575(8) 0.7283(3) 0.087(4) Uani 1 1 d . . .
H43 H 0.2734 -0.0819 0.7427 0.104 Uiso 1 1 calc R . .
C44 C 0.2700(7) -0.0295(9) 0.7124(2) 0.096(5) Uani 1 1 d . . .
H44 H 0.2247 -0.0354 0.7154 0.115 Uiso 1 1 calc R . .
C45 C 0.3948(9) -0.0824(10) 0.7378(3) 0.109(5) Uani 1 1 d . . .
H45 H 0.3719 -0.1105 0.7519 0.131 Uiso 1 1 calc R . .
C46 C 0.4901(8) -0.1045(9) 0.7445(3) 0.179(4) Uani 1 1 d GD . .
C47 C 0.5190(9) -0.1386(9) 0.7314(2) 0.179(4) Uani 1 1 d GD . .
H47 H 0.5094 -0.1478 0.7143 0.215 Uiso 1 1 calc R . .
C48 C 0.5619(9) -0.1592(9) 0.7434(2) 0.179(4) Uani 1 1 d GD . .
H48 H 0.5817 -0.1824 0.7344 0.215 Uiso 1 1 calc R . .
C49 C 0.5759(7) -0.1457(8) 0.7685(2) 0.179(4) Uani 1 1 d GD . .
C50 C 0.5470(8) -0.1117(8) 0.7816(2) 0.179(4) Uani 1 1 d GD . .
H50 H 0.5566 -0.1025 0.7988 0.215 Uiso 1 1 calc R . .
C51 C 0.5041(9) -0.0911(9) 0.7696(3) 0.179(4) Uani 1 1 d G . .
H51 H 0.4844 -0.0678 0.7786 0.215 Uiso 1 1 calc R . .
C52 C 0.6207(10) -0.1698(11) 0.7818(3) 0.179(4) Uani 1 1 d D . .
H52A H 0.6272 -0.1540 0.7990 0.269 Uiso 0.50 1 calc PR . .
H52B H 0.6667 -0.1498 0.7736 0.269 Uiso 0.50 1 calc PR . .
H52C H 0.5973 -0.2214 0.7813 0.269 Uiso 0.50 1 calc PR . .
H52D H 0.6336 -0.1961 0.7703 0.269 Uiso 0.50 1 calc PR . .
H52E H 0.5941 -0.2004 0.7956 0.269 Uiso 0.50 1 calc PR . .
H52F H 0.6635 -0.1287 0.7880 0.269 Uiso 0.50 1 calc PR . .
N1 N 0.2181(5) -0.0615(7) 0.58778(16) 0.077(3) Uani 1 1 d . . .
N2 N 0.3578(5) -0.0088(5) 0.59199(17) 0.060(2) Uani 1 1 d . . .
N3 N 0.3852(6) 0.1460(6) 0.58986(19) 0.076(3) Uani 1 1 d D . .
N4 N 0.3222(5) 0.0520(7) 0.5515(2) 0.074(3) Uani 1 1 d . . .
N5 N 0.2354(5) 0.0924(6) 0.5888(2) 0.083(3) Uani 1 1 d . . .
N6 N 0.2778(5) 0.0488(6) 0.6278(2) 0.074(3) Uani 1 1 d . . .
N7 N 0.4042(5) -0.0087(6) 0.70471(17) 0.082(3) Uani 1 1 d . . .
N8 N 0.4529(7) -0.0727(7) 0.7311(2) 0.093(4) Uani 1 1 d D . .
C53 C 0.6445(7) 0.1838(8) 0.66482(17) 0.1050(9) Uani 1 1 d D . .
O1 O 0.5269(5) 0.0756(6) 0.67591(18) 0.1050(9) Uani 1 1 d . . .
O2 O 0.6061(5) 0.0611(6) 0.64707(18) 0.1050(9) Uani 1 1 d . . .
O3 O 0.5471(5) 0.1237(6) 0.63327(18) 0.1050(9) Uani 1 1 d . . .
F1 F 0.6196(4) 0.2260(5) 0.67257(13) 0.1050(9) Uani 1 1 d D . .
F2 F 0.6759(4) 0.1682(5) 0.68349(13) 0.1050(9) Uani 1 1 d D . .
F3 F 0.6877(4) 0.2110(5) 0.64488(13) 0.1050(9) Uani 1 1 d D . .
S1 S 0.5713(2) 0.0991(3) 0.65299(8) 0.1050(9) Uani 1 1 d . . .
S2 S 0.1934(3) -0.2450(4) 0.53769(10) 0.207(2) Uani 1 1 d G . .
O4 O 0.1988(5) -0.1771(4) 0.53720(16) 0.207(2) Uani 1 1 d G . .
O5 O 0.2375(3) -0.2533(6) 0.52029(15) 0.207(2) Uani 1 1 d G . .
O6 O 0.1911(4) -0.2726(6) 0.56186(11) 0.207(2) Uani 1 1 d G . .
F4 F 0.0907(5) -0.3696(4) 0.52494(17) 0.207(2) Uani 1 1 d G . .
F5 F 0.0565(3) -0.3026(6) 0.54032(16) 0.207(2) Uani 1 1 d G . .
F6 F 0.0974(4) -0.2846(5) 0.50352(12) 0.207(2) Uani 1 1 d G . .
C54 C 0.1053(3) -0.3029(4) 0.52608(10) 0.207(2) Uani 1 1 d G . .
S3 S 0.5000 0.0000 0.5187(3) 0.154(7) Uani 0.50 2 d SPG A -1
C55 C 0.5007(11) 0.0027(13) 0.4853(3) 0.154(7) Uani 0.25 1 d PG A -1
O8 O 0.4494(10) 0.0144(13) 0.5260(4) 0.154(7) Uani 0.25 1 d PG A -1
O7 O 0.5727(5) 0.0518(8) 0.5254(4) 0.154(7) Uani 0.25 1 d PG A -1
O9 O 0.4866(12) -0.0722(4) 0.5228(4) 0.154(7) Uani 0.25 1 d PG A -1
F7 F 0.551(2) -0.007(2) 0.4751(3) 0.154(7) Uani 0.25 1 d PG A -1
F8 F 0.4418(17) -0.0417(14) 0.4757(4) 0.154(7) Uani 0.25 1 d PG A -1
F9 F 0.5171(11) 0.0681(14) 0.4780(4) 0.154(7) Uani 0.25 1 d PG A -1
S4 S 0.2933(9) 0.2401(8) 0.7060(2) 0.220(4) Uiso 0.50 1 d PG . .
O11 O 0.3431(12) 0.2160(12) 0.7046(4) 0.220(4) Uiso 0.50 1 d PG . .
O10 O 0.2216(9) 0.1856(10) 0.7045(4) 0.220(4) Uiso 0.50 1 d PG . .
O12 O 0.3085(14) 0.2932(11) 0.7242(3) 0.220(4) Uiso 0.50 1 d PG . .
F10 F 0.2643(11) 0.3138(11) 0.6749(4) 0.220(4) Uiso 0.50 1 d PG . .
F11 F 0.3720(9) 0.3417(9) 0.6754(4) 0.220(4) Uiso 0.50 1 d PG . .
F12 F 0.2960(14) 0.2462(11) 0.6579(2) 0.220(4) Uiso 0.50 1 d PG . .
C56 C 0.3073(8) 0.2877(8) 0.6772(2) 0.220(4) Uiso 0.50 1 d PG . .
Ni1 Ni 0.29931(8) 0.04467(9) 0.59051(3) 0.0669(5) Uani 1 1 d . . .
Ni2 Ni 0.5000 0.0000 0.70304(4) 0.0731(7) Uani 1 2 d S . .

loop_
_atom_site_aniso_label
_atom_site_aniso_U_11
_atom_site_aniso_U_22
_atom_site_aniso_U_33
_atom_site_aniso_U_23
_atom_site_aniso_U_13
_atom_site_aniso_U_12
C1 0.057(4) 0.148(6) 0.154(7) 0.067(5) 0.006(3) 0.038(4)
C2 0.057(4) 0.148(6) 0.154(7) 0.067(5) 0.006(3) 0.038(4)
C3 0.057(4) 0.148(6) 0.154(7) 0.067(5) 0.006(3) 0.038(4)
C4 0.057(4) 0.148(6) 0.154(7) 0.067(5) 0.006(3) 0.038(4)
C5 0.057(4) 0.148(6) 0.154(7) 0.067(5) 0.006(3) 0.038(4)
C6 0.057(4) 0.148(6) 0.154(7) 0.067(5) 0.006(3) 0.038(4)
C7 0.057(4) 0.148(6) 0.154(7) 0.067(5) 0.006(3) 0.038(4)
C8 0.053(8) 0.060(7) 0.070(7) 0.021(6) 0.006(6) 0.024(6)
C9 0.051(7) 0.101(11) 0.034(5) 0.001(6) -0.013(5) 0.039(8)
C10 0.057(7) 0.052(6) 0.045(6) -0.009(5) -0.003(5) 0.030(6)
C11 0.052(5) 0.064(8) 0.053(6) 0.015(6) 0.001(5) 0.030(6)
C12 0.084(10) 0.076(9) 0.060(7) 0.002(6) 0.004(6) 0.059(8)
C13 0.052(8) 0.071(8) 0.078(8) -0.002(6) -0.008(6) 0.040(7)
C14 0.132(6) 0.112(5) 0.122(5) -0.013(4) -0.005(4) 0.076(5)
C15 0.132(6) 0.112(5) 0.122(5) -0.013(4) -0.005(4) 0.076(5)
C16 0.132(6) 0.112(5) 0.122(5) -0.013(4) -0.005(4) 0.076(5)
C17 0.132(6) 0.112(5) 0.122(5) -0.013(4) -0.005(4) 0.076(5)
C18 0.132(6) 0.112(5) 0.122(5) -0.013(4) -0.005(4) 0.076(5)
C19 0.132(6) 0.112(5) 0.122(5) -0.013(4) -0.005(4) 0.076(5)
C20 0.132(6) 0.112(5) 0.122(5) -0.013(4) -0.005(4) 0.076(5)
C21 0.068(8) 0.084(9) 0.080(9) 0.014(8) 0.004(7) 0.055(8)
C22 0.055(8) 0.113(12) 0.080(9) 0.008(9) 0.004(7) 0.046(8)
C23 0.070(8) 0.075(8) 0.059(8) 0.003(7) -0.011(7) 0.049(7)
C24 0.059(7) 0.108(12) 0.059(8) 0.015(6) 0.003(5) 0.054(8)
C25 0.095(11) 0.080(10) 0.063(8) 0.036(8) 0.006(7) 0.030(9)
C26 0.065(9) 0.093(11) 0.086(10) 0.024(9) 0.025(8) 0.015(8)
C27 0.098(5) 0.230(10) 0.159(7) 0.080(7) 0.031(4) 0.115(7)
C28 0.098(5) 0.230(10) 0.159(7) 0.080(7) 0.031(4) 0.115(7)
C29 0.098(5) 0.230(10) 0.159(7) 0.080(7) 0.031(4) 0.115(7)
C30 0.098(5) 0.230(10) 0.159(7) 0.080(7) 0.031(4) 0.115(7)
C31 0.098(5) 0.230(10) 0.159(7) 0.080(7) 0.031(4) 0.115(7)
C32 0.098(5) 0.230(10) 0.159(7) 0.080(7) 0.031(4) 0.115(7)
C33 0.098(5) 0.230(10) 0.159(7) 0.080(7) 0.031(4) 0.115(7)
C34 0.122(13) 0.150(15) 0.074(9) 0.047(9) 0.052(9) 0.105(12)
C35 0.105(11) 0.104(11) 0.095(11) 0.008(8) 0.010(9) 0.076(10)
C36 0.049(7) 0.076(9) 0.094(10) 0.014(7) 0.010(6) 0.038(7)
C37 0.055(7) 0.121(11) 0.050(7) 0.002(6) 0.017(5) 0.061(8)
C38 0.073(9) 0.132(13) 0.076(9) -0.018(9) 0.010(7) 0.059(10)
C39 0.125(13) 0.161(16) 0.100(11) 0.017(10) 0.015(10) 0.126(13)
C40 0.075(9) 0.082(9) 0.055(7) 0.003(6) 0.019(6) 0.041(7)
C41 0.056(8) 0.080(9) 0.055(7) 0.017(6) 0.018(6) 0.029(7)
C42 0.085(10) 0.091(9) 0.045(7) 0.028(7) 0.019(7) 0.038(8)
C43 0.071(10) 0.098(11) 0.083(9) 0.018(8) 0.034(8) 0.036(8)
C44 0.066(9) 0.139(14) 0.065(8) 0.018(9) 0.037(7) 0.038(9)
C45 0.094(12) 0.151(15) 0.092(10) 0.049(10) 0.049(9) 0.069(12)
C46 0.181(9) 0.215(11) 0.165(8) 0.070(8) -0.007(7) 0.116(8)
C47 0.181(9) 0.215(11) 0.165(8) 0.070(8) -0.007(7) 0.116(8)
C48 0.181(9) 0.215(11) 0.165(8) 0.070(8) -0.007(7) 0.116(8)
C49 0.181(9) 0.215(11) 0.165(8) 0.070(8) -0.007(7) 0.116(8)
C50 0.181(9) 0.215(11) 0.165(8) 0.070(8) -0.007(7) 0.116(8)
C51 0.181(9) 0.215(11) 0.165(8) 0.070(8) -0.007(7) 0.116(8)
C52 0.181(9) 0.215(11) 0.165(8) 0.070(8) -0.007(7) 0.116(8)
N1 0.047(6) 0.113(9) 0.056(6) 0.024(6) 0.003(4) 0.030(6)
N2 0.055(7) 0.073(7) 0.073(6) -0.012(5) -0.021(5) 0.048(6)
N3 0.089(8) 0.109(9) 0.075(7) 0.020(6) 0.011(6) 0.083(7)
N4 0.036(5) 0.106(9) 0.075(7) 0.036(7) 0.014(5) 0.032(6)
N5 0.050(6) 0.120(9) 0.099(8) 0.034(7) 0.010(6) 0.058(6)
N6 0.071(7) 0.078(7) 0.094(8) 0.000(6) 0.007(6) 0.052(6)
N7 0.067(7) 0.109(9) 0.050(6) 0.013(6) 0.001(5) 0.028(7)
N8 0.075(8) 0.103(9) 0.095(8) 0.027(7) 0.014(7) 0.040(7)
C53 0.0864(19) 0.132(2) 0.0970(18) 0.0062(16) -0.0008(14) 0.0549(17)
O1 0.0864(19) 0.132(2) 0.0970(18) 0.0062(16) -0.0008(14) 0.0549(17)
O2 0.0864(19) 0.132(2) 0.0970(18) 0.0062(16) -0.0008(14) 0.0549(17)
O3 0.0864(19) 0.132(2) 0.0970(18) 0.0062(16) -0.0008(14) 0.0549(17)
F1 0.0864(19) 0.132(2) 0.0970(18) 0.0062(16) -0.0008(14) 0.0549(17)
F2 0.0864(19) 0.132(2) 0.0970(18) 0.0062(16) -0.0008(14) 0.0549(17)
F3 0.0864(19) 0.132(2) 0.0970(18) 0.0062(16) -0.0008(14) 0.0549(17)
S1 0.0864(19) 0.132(2) 0.0970(18) 0.0062(16) -0.0008(14) 0.0549(17)
S2 0.198(5) 0.267(7) 0.153(4) 0.071(4) 0.040(3) 0.114(5)
O4 0.198(5) 0.267(7) 0.153(4) 0.071(4) 0.040(3) 0.114(5)
O5 0.198(5) 0.267(7) 0.153(4) 0.071(4) 0.040(3) 0.114(5)
O6 0.198(5) 0.267(7) 0.153(4) 0.071(4) 0.040(3) 0.114(5)
F4 0.198(5) 0.267(7) 0.153(4) 0.071(4) 0.040(3) 0.114(5)
F5 0.198(5) 0.267(7) 0.153(4) 0.071(4) 0.040(3) 0.114(5)
F6 0.198(5) 0.267(7) 0.153(4) 0.071(4) 0.040(3) 0.114(5)
C54 0.198(5) 0.267(7) 0.153(4) 0.071(4) 0.040(3) 0.114(5)
S3 0.120(9) 0.32(2) 0.079(4) 0.023(14) -0.003(9) 0.158(15)
C55 0.120(9) 0.32(2) 0.079(4) 0.023(14) -0.003(9) 0.158(15)
O8 0.120(9) 0.32(2) 0.079(4) 0.023(14) -0.003(9) 0.158(15)
O7 0.120(9) 0.32(2) 0.079(4) 0.023(14) -0.003(9) 0.158(15)
O9 0.120(9) 0.32(2) 0.079(4) 0.023(14) -0.003(9) 0.158(15)
F7 0.120(9) 0.32(2) 0.079(4) 0.023(14) -0.003(9) 0.158(15)
F8 0.120(9) 0.32(2) 0.079(4) 0.023(14) -0.003(9) 0.158(15)
F9 0.120(9) 0.32(2) 0.079(4) 0.023(14) -0.003(9) 0.158(15)
Ni1 0.0518(9) 0.0923(12) 0.0690(9) 0.0142(8) 0.0075(7) 0.0453(9)
Ni2 0.0623(14) 0.0959(17) 0.0576(12) 0.000 0.000 0.0369(13)

loop_
_atom_type_symbol
_atom_type_description
_atom_type_scat_dispersion_real
_atom_type_scat_dispersion_imag
_atom_type_scat_source
C C 0.0033 0.0016 'International Tables Vol C Tables 4.2.6.8 and 6.1.1.4'
H H 0.0000 0.0000 'International Tables Vol C Tables 4.2.6.8 and 6.1.1.4'
N N 0.0061 0.0033 'International Tables Vol C Tables 4.2.6.8 and 6.1.1.4'
O O 0.0106 0.0060 'International Tables Vol C Tables 4.2.6.8 and 6.1.1.4'
F F 0.0171 0.0103 'International Tables Vol C Tables 4.2.6.8 and 6.1.1.4'
S S 0.1246 0.1234 'International Tables Vol C Tables 4.2.6.8 and 6.1.1.4'
Ni Ni 0.3393 1.1124 'International Tables Vol C Tables 4.2.6.8 and 6.1.1.4'

loop_
_geom_angle_atom_site_label_1
_geom_angle_atom_site_label_2
_geom_angle_atom_site_label_3
_geom_angle
_geom_angle_site_symmetry_1
_geom_angle_site_symmetry_3
C6 C1 C2 115.9(16) . .
C6 C1 N1 123.4(19) . .
C2 C1 N1 120.5(19) . .
C1 C2 C3 121.8(19) . .
C1 C2 H2 119.1 . .
C3 C2 H2 119.1 . .
C4 C3 C2 116(2) . .
C4 C3 H3 122.1 . .
C2 C3 H3 122.1 . .
C5 C4 C3 123.3(18) . .
C5 C4 C7 121.0(18) . .
C3 C4 C7 115.4(17) . .
C4 C5 C6 121(2) . .
C4 C5 H5 119.7 . .
C6 C5 H5 119.7 . .
C1 C6 C5 121(2) . .
C1 C6 H6 119.4 . .
C5 C6 H6 119.4 . .
C4 C7 H7A 109.5 . .
C4 C7 H7B 109.5 . .
H7A C7 H7B 109.5 . .
C4 C7 H7C 109.5 . .
H7A C7 H7C 109.5 . .
H7B C7 H7C 109.5 . .
C4 C7 H7D 109.5 . .
H7A C7 H7D 141.1 . .
H7B C7 H7D 56.3 . .
H7C C7 H7D 56.3 . .
C4 C7 H7E 109.5 . .
H7A C7 H7E 56.3 . .
H7B C7 H7E 141.1 . .
H7C C7 H7E 56.3 . .
H7D C7 H7E 109.5 . .
C4 C7 H7F 109.5 . .
H7A C7 H7F 56.3 . .
H7B C7 H7F 56.3 . .
H7C C7 H7F 141.1 . .
H7D C7 H7F 109.5 . .
H7E C7 H7F 109.5 . .
N1 C8 C9 120.6(12) . .
N1 C8 H8 119.7 . .
C9 C8 H8 119.7 . .
N2 C9 C13 123.6(10) . .
N2 C9 C8 114.1(11) . .
C13 C9 C8 122.2(12) . .
N2 C10 C11 123.5(10) . .
N2 C10 H10 118.2 . .
C11 C10 H10 118.2 . .
C10 C11 C12 114.8(10) . .
C10 C11 C11 123.5(14) . 2_655
C12 C11 C11 121.6(13) . 2_655
C13 C12 C11 121.5(11) . .
C13 C12 H12 119.2 . .
C11 C12 H12 119.2 . .
C9 C13 C12 116.9(12) . .
C9 C13 H13 121.6 . .
C12 C13 H13 121.6 . .
C19 C14 C15 123.7(18) . .
C19 C14 N3 120.6(16) . .
C15 C14 N3 115.5(15) . .
C16 C15 C14 118.4(17) . .
C16 C15 H15 120.8 . .
C14 C15 H15 120.8 . .
C17 C16 C15 121.4(18) . .
C17 C16 H16 119.3 . .
C15 C16 H16 119.3 . .
C18 C17 C16 118.9(17) . .
C18 C17 C20 120.8(14) . .
C16 C17 C20 120.3(15) . .
C17 C18 C19 124.0(17) . .
C17 C18 H18 118.0 . .
C19 C18 H18 118.0 . .
C14 C19 C18 113.6(17) . .
C14 C19 H19 123.2 . .
C18 C19 H19 123.2 . .
C17 C20 H20A 109.5 . .
C17 C20 H20B 109.5 . .
H20A C20 H20B 109.5 . .
C17 C20 H20C 109.5 . .
H20A C20 H20C 109.5 . .
H20B C20 H20C 109.5 . .
C17 C20 H20D 109.5 . .
H20A C20 H20D 141.1 . .
H20B C20 H20D 56.3 . .
H20C C20 H20D 56.3 . .
C17 C20 H20E 109.5 . .
H20A C20 H20E 56.3 . .
H20B C20 H20E 141.1 . .
H20C C20 H20E 56.3 . .
H20D C20 H20E 109.5 . .
C17 C20 H20F 109.5 . .
H20A C20 H20F 56.3 . .
H20B C20 H20F 56.3 . .
H20C C20 H20F 141.1 . .
H20D C20 H20F 109.5 . .
H20E C20 H20F 109.5 . .
N3 C21 C22 119.9(13) . .
N3 C21 H21 120.0 . .
C22 C21 H21 120.0 . .
C26 C22 C21 124.5(14) . .
C26 C22 N4 116.5(13) . .
C21 C22 N4 118.8(12) . .
N4 C23 C24 124.6(13) . .
N4 C23 H23 117.7 . .
C24 C23 H23 117.7 . .
C23 C24 C25 117.3(12) . .
C23 C24 C24 122.1(15) . 7_556
C25 C24 C24 120.6(13) . 7_556
C26 C25 C24 119.4(12) . .
C26 C25 H25 120.3 . .
C24 C25 H25 120.3 . .
C25 C26 C22 121.7(14) . .
C25 C26 H26 119.1 . .
C22 C26 H26 119.1 . .
C28 C27 C32 120.0 . .
C28 C27 N5 119.5(11) . .
C32 C27 N5 120.5(11) . .
C27 C28 C29 120.0 . .
C27 C28 H28 120.0 . .
C29 C28 H28 120.0 . .
C28 C29 C30 120.0 . .
C28 C29 H29 120.0 . .
C30 C29 H29 120.0 . .
C31 C30 C29 120.0 . .
C31 C30 C33 126.0 . .
C29 C30 C33 114.0 . .
C30 C31 C32 120.0 . .
C30 C31 H31 120.0 . .
C32 C31 H31 120.0 . .
C31 C32 C27 120.0 . .
C31 C32 H32 120.0 . .
C27 C32 H32 120.0 . .
C30 C33 H33A 109.5 . .
C30 C33 H33B 109.5 . .
H33A C33 H33B 109.5 . .
C30 C33 H33C 109.5 . .
H33A C33 H33C 109.5 . .
H33B C33 H33C 109.5 . .
C30 C33 H33D 109.5 . .
H33A C33 H33D 141.1 . .
H33B C33 H33D 56.3 . .
H33C C33 H33D 56.3 . .
C30 C33 H33E 109.5 . .
H33A C33 H33E 56.3 . .
H33B C33 H33E 141.1 . .
H33C C33 H33E 56.3 . .
H33D C33 H33E 109.5 . .
C30 C33 H33F 109.5 . .
H33A C33 H33F 56.3 . .
H33B C33 H33F 56.3 . .
H33C C33 H33F 141.1 . .
H33D C33 H33F 109.5 . .
H33E C33 H33F 109.5 . .
N5 C34 C35 121.5(13) . .
N5 C34 H34 119.2 . .
C35 C34 H34 119.2 . .
N6 C35 C39 124.0(13) . .
N6 C35 C34 112.0(13) . .
C39 C35 C34 123.9(12) . .
N6 C36 C37 125.0(11) . .
N6 C36 H36 117.5 . .
C37 C36 H36 117.5 . .
C38 C37 C36 116.5(11) . .
C38 C37 C40 124.0(10) . .
C36 C37 C40 119.5(10) . .
C39 C38 C37 119.7(12) . .
C39 C38 H38 120.2 . .
C37 C38 H38 120.2 . .
C38 C39 C35 118.3(12) . .
C38 C39 H39 120.9 . .
C35 C39 H39 120.9 . .
C41 C40 C44 116.5(12) . .
C41 C40 C37 119.9(10) . .
C44 C40 C37 123.6(12) . .
N7 C41 C40 124.9(11) . .
N7 C41 H41 117.5 . .
C40 C41 H41 117.5 . .
C43 C42 N7 119.9(13) . .
C43 C42 C45 126.3(12) . .
N7 C42 C45 113.8(13) . .
C42 C43 C44 121.4(12) . .
C42 C43 H43 119.3 . .
C44 C43 H43 119.3 . .
C43 C44 C40 118.0(13) . .
C43 C44 H44 121.0 . .
C40 C44 H44 121.0 . .
N8 C45 C42 118.8(13) . .
N8 C45 H45 120.6 . .
C42 C45 H45 120.6 . .
C47 C46 C51 120.0 . .
C47 C46 N8 120.2(11) . .
C51 C46 N8 119.1(11) . .
C46 C47 C48 120.0 . .
C46 C47 H47 120.0 . .
C48 C47 H47 120.0 . .
C49 C48 C47 120.0 . .
C49 C48 H48 120.0 . .
C47 C48 H48 120.0 . .
C48 C49 C50 120.0 . .
C48 C49 C52 120.2(4) . .
C50 C49 C52 119.8(4) . .
C49 C50 C51 120.0 . .
C49 C50 H50 120.0 . .
C51 C50 H50 120.0 . .
C50 C51 C46 120.0 . .
C50 C51 H51 120.0 . .
C46 C51 H51 120.0 . .
C49 C52 H52A 109.5 . .
C49 C52 H52B 109.5 . .
H52A C52 H52B 109.5 . .
C49 C52 H52C 109.5 . .
H52A C52 H52C 109.5 . .
H52B C52 H52C 109.5 . .
C49 C52 H52D 109.5 . .
H52A C52 H52D 141.1 . .
H52B C52 H52D 56.3 . .
H52C C52 H52D 56.3 . .
C49 C52 H52E 109.5 . .
H52A C52 H52E 56.3 . .
H52B C52 H52E 141.1 . .
H52C C52 H52E 56.3 . .
H52D C52 H52E 109.5 . .
C49 C52 H52F 109.5 . .
H52A C52 H52F 56.3 . .
H52B C52 H52F 56.3 . .
H52C C52 H52F 141.1 . .
H52D C52 H52F 109.5 . .
H52E C52 H52F 109.5 . .
C8 N1 C1 120.0(14) . .
C8 N1 Ni1 112.6(8) . .
C1 N1 Ni1 127.4(12) . .
C10 N2 C9 119.5(9) . .
C10 N2 Ni1 126.3(8) . .
C9 N2 Ni1 112.7(7) . .
C21 N3 C14 118.0(13) . .
C21 N3 Ni1 113.9(10) . .
C14 N3 Ni1 127.4(10) . .
C23 N4 C22 120.1(11) . .
C23 N4 Ni1 134.7(9) . .
C22 N4 Ni1 105.2(9) . .
C34 N5 C27 121.4(12) . .
C34 N5 Ni1 111.4(9) . .
C27 N5 Ni1 123.9(8) . .
C36 N6 C35 116.2(12) . .
C36 N6 Ni1 128.5(8) . .
C35 N6 Ni1 115.2(9) . .
C41 N7 C42 118.7(11) . .
C41 N7 Ni2 127.7(8) . .
C42 N7 Ni2 113.6(9) . .
C45 N8 C46 122.3(13) . .
C45 N8 Ni2 114.9(11) . .
C46 N8 Ni2 122.4(10) . .
F1 C53 F2 111.7(8) . .
F1 C53 F3 112.0(8) . .
F2 C53 F3 111.8(8) . .
F1 C53 S1 110.3(9) . .
F2 C53 S1 107.3(9) . .
F3 C53 S1 103.2(8) . .
S1 O1 Ni2 137.7(7) . .
O3 S1 O2 118.0(7) . .
O3 S1 O1 116.9(6) . .
O2 S1 O1 115.5(7) . .
O3 S1 C53 100.4(6) . .
O2 S1 C53 102.5(6) . .
O1 S1 C53 98.5(5) . .
O5 S2 O6 115.5 . .
O5 S2 O4 114.3 . .
O6 S2 O4 115.1 . .
O5 S2 C54 103.6 . .
O6 S2 C54 102.7 . .
O4 S2 C54 103.2 . .
F5 C54 F6 107.8 . .
F5 C54 F4 106.4 . .
F6 C54 F4 107.1 . .
F5 C54 S2 112.1 . .
F6 C54 S2 111.2 . .
F4 C54 S2 111.9 . .
O8 S3 O7 116.6 . .
O8 S3 O9 117.4 . .
O7 S3 O9 110.5 . .
O8 S3 C55 106.2 . .
O7 S3 C55 103.5 . .
O9 S3 C55 100.2 . .
F8 C55 F7 107.9 . .
F8 C55 F9 108.7 . .
F7 C55 F9 104.5 . .
F8 C55 S3 113.2 . .
F7 C55 S3 113.6 . .
F9 C55 S3 108.6 . .
O10 S4 O12 115.5 . .
O10 S4 O11 114.3 . .
O12 S4 O11 115.1 . .
O10 S4 C56 103.6 . .
O12 S4 C56 102.7 . .
O11 S4 C56 103.2 . .
F12 F10 C56 103(8) 9_556 9_556
F12 F10 C56 98(5) 9_556 .
C56 F10 C56 65.3(18) 9_556 .
C56 F11 F11 85.8(4) . 9_556
F10 F12 C56 60(5) 9_556 .
F10 F12 C56 66(7) 9_556 9_556
C56 F12 C56 58.7(13) . 9_556
F10 C56 F11 91.0(4) 9_556 .
F10 C56 F12 16.9(3) 9_556 .
F11 C56 F12 107.8 . .
F10 C56 F10 112(2) 9_556 .
F11 C56 F10 106.4 . .
F12 C56 F10 107.1 . .
F10 C56 C56 62.8(12) 9_556 9_556
F11 C56 C56 91.3(4) . 9_556
F12 C56 C56 65(2) . 9_556
F10 C56 C56 52(2) . 9_556
F10 C56 F12 108.8(16) 9_556 9_556
F11 C56 F12 122.1(5) . 9_556
F12 C56 F12 99.7(18) . 9_556
F10 C56 F12 15.7(5) . 9_556
C56 C56 F12 56.3(12) 9_556 9_556
F10 C56 S4 120.9(19) 9_556 .
F11 C56 S4 112.1 . .
F12 C56 S4 111.2 . .
F10 C56 S4 111.9 . .
C56 C56 S4 155.6(11) 9_556 .
F12 C56 S4 103.1(15) 9_556 .
N3 Ni1 N6 94.2(4) . .
N3 Ni1 N1 173.1(4) . .
N6 Ni1 N1 91.8(4) . .
N3 Ni1 N2 96.7(4) . .
N6 Ni1 N2 101.5(4) . .
N1 Ni1 N2 78.7(4) . .
N3 Ni1 N5 86.6(4) . .
N6 Ni1 N5 78.6(4) . .
N1 Ni1 N5 98.0(5) . .
N2 Ni1 N5 176.7(4) . .
N3 Ni1 N4 81.4(4) . .
N6 Ni1 N4 173.3(5) . .
N1 Ni1 N4 92.9(4) . .
N2 Ni1 N4 84.1(4) . .
N5 Ni1 N4 96.1(4) . .
N7 Ni2 N7 174.9(6) . 2_655
N7 Ni2 O1 95.1(4) . 2_655
N7 Ni2 O1 88.5(4) 2_655 2_655
N7 Ni2 O1 88.5(4) . .
N7 Ni2 O1 95.1(4) 2_655 .
O1 Ni2 O1 89.5(6) 2_655 .
N7 Ni2 N8 97.8(5) . 2_655
N7 Ni2 N8 78.4(5) 2_655 2_655
O1 Ni2 N8 166.7(5) 2_655 2_655
O1 Ni2 N8 94.1(5) . 2_655
N7 Ni2 N8 78.4(5) . .
N7 Ni2 N8 97.8(5) 2_655 .
O1 Ni2 N8 94.1(5) 2_655 .
O1 Ni2 N8 166.7(5) . .
N8 Ni2 N8 85.3(7) 2_655 .

loop_
_geom_bond_atom_site_label_1
_geom_bond_atom_site_label_2
_geom_bond_distance
_geom_bond_site_symmetry_2
C1 C6 1.33(3) .
C1 C2 1.35(3) .
C1 N1 1.427(19) .
C2 C3 1.45(2) .
C2 H2 0.9500 .
C3 C4 1.32(3) .
C3 H3 0.9500 .
C4 C5 1.24(3) .
C4 C7 1.634(18) .
C5 C6 1.42(2) .
C5 H5 0.9500 .
C6 H6 0.9500 .
C7 H7A 0.9800 .
C7 H7B 0.9800 .
C7 H7C 0.9800 .
C7 H7D 0.9800 .
C7 H7E 0.9800 .
C7 H7F 0.9800 .
C8 N1 1.258(15) .
C8 C9 1.494(16) .
C8 H8 0.9500 .
C9 N2 1.325(15) .
C9 C13 1.341(16) .
C10 N2 1.287(14) .
C10 C11 1.394(14) .
C10 H10 0.9500 .
C11 C12 1.396(16) .
C11 C11 1.49(2) 2_655
C12 C13 1.372(17) .
C12 H12 0.9500 .
C13 H13 0.9500 .
C14 C19 1.35(2) .
C14 C15 1.42(2) .
C14 N3 1.50(2) .
C15 C16 1.37(2) .
C15 H15 0.9500 .
C16 C17 1.36(2) .
C16 H16 0.9500 .
C17 C18 1.35(2) .
C17 C20 1.52(2) .
C18 C19 1.46(2) .
C18 H18 0.9500 .
C19 H19 0.9500 .
C20 H20A 0.9800 .
C20 H20B 0.9800 .
C20 H20C 0.9800 .
C20 H20D 0.9800 .
C20 H20E 0.9800 .
C20 H20F 0.9800 .
C21 N3 1.268(15) .
C21 C22 1.417(19) .
C21 H21 0.9500 .
C22 C26 1.391(18) .
C22 N4 1.458(18) .
C23 N4 1.240(15) .
C23 C24 1.391(16) .
C23 H23 0.9500 .
C24 C25 1.408(18) .
C24 C24 1.46(3) 7_556
C25 C26 1.343(19) .
C25 H25 0.9500 .
C26 H26 0.9500 .
C27 C28 1.3900 .
C27 C32 1.3900 .
C27 N5 1.402(12) .
C28 C29 1.3900 .
C28 H28 0.9500 .
C29 C30 1.3900 .
C29 H29 0.9500 .
C30 C31 1.3900 .
C30 C33 1.5400 .
C31 C32 1.3900 .
C31 H31 0.9500 .
C32 H32 0.9500 .
C33 H33A 0.9800 .
C33 H33B 0.9800 .
C33 H33C 0.9800 .
C33 H33D 0.9800 .
C33 H33E 0.9800 .
C33 H33F 0.9800 .
C34 N5 1.271(17) .
C34 C35 1.489(19) .
C34 H34 0.9500 .
C35 N6 1.355(17) .
C35 C39 1.39(2) .
C36 N6 1.265(15) .
C36 C37 1.439(16) .
C36 H36 0.9500 .
C37 C38 1.370(18) .
C37 C40 1.484(16) .
C38 C39 1.354(19) .
C38 H38 0.9500 .
C39 H39 0.9500 .
C40 C41 1.396(16) .
C40 C44 1.412(17) .
C41 N7 1.287(15) .
C41 H41 0.9500 .
C42 C43 1.357(18) .
C42 N7 1.385(15) .
C42 C45 1.42(2) .
C43 C44 1.38(2) .
C43 H43 0.9500 .
C44 H44 0.9500 .
C45 N8 1.235(17) .
C45 H45 0.9500 .
C46 C47 1.3900 .
C46 C51 1.3900 .
C46 N8 1.498(15) .
C47 C48 1.3900 .
C47 H47 0.9500 .
C48 C49 1.3900 .
C48 H48 0.9500 .
C49 C50 1.3900 .
C49 C52 1.508(8) .
C50 C51 1.3900 .
C50 H50 0.9500 .
C51 H51 0.9500 .
C52 H52A 0.9800 .
C52 H52B 0.9800 .
C52 H52C 0.9800 .
C52 H52D 0.9800 .
C52 H52E 0.9800 .
C52 H52F 0.9800 .
N1 Ni1 2.113(11) .
N2 Ni1 2.126(8) .
N3 Ni1 2.073(12) .
N4 Ni1 2.155(11) .
N5 Ni1 2.128(10) .
N6 Ni1 2.083(11) .
N7 Ni2 2.013(11) .
N8 Ni2 2.065(11) .
C53 F1 1.354(9) .
C53 F2 1.357(9) .
C53 F3 1.359(9) .
C53 S1 1.857(17) .
O1 S1 1.499(10) .
O1 Ni2 2.064(11) .
O2 S1 1.418(11) .
O3 S1 1.413(11) .
S2 O5 1.4233 .
S2 O6 1.4309 .
S2 O4 1.4315 .
S2 C54 1.8111 .
F4 C54 1.3308 .
F5 C54 1.3202 .
F6 C54 1.3227 .
S3 O8 1.3537 .
S3 O7 1.4648 .
S3 O9 1.4733 .
S3 C55 1.8074 .
C55 F8 1.2763 .
C55 F7 1.3486 .
C55 F9 1.3514 .
S4 O10 1.4233 .
S4 O12 1.4310 .
S4 O11 1.4315 .
S4 C56 1.8109 .
F10 F12 0.395(4) 9_556
F10 C56 1.18(5) 9_556
F10 C56 1.3308 .
F11 C56 1.3202 .
F11 F11 1.49(4) 9_556
F12 F10 0.395(2) 9_556
F12 C56 1.3226 .
F12 C56 1.44(5) 9_556
C56 F10 1.18(3) 9_556
C56 C56 1.36(3) 9_556
C56 F12 1.44(3) 9_556
Ni2 N7 2.013(11) 2_655
Ni2 O1 2.064(11) 2_655
Ni2 N8 2.065(12) 2_655

loop_
_geom_torsion_atom_site_label_1
_geom_torsion_atom_site_label_2
_geom_torsion_atom_site_label_3
_geom_torsion_atom_site_label_4
_geom_torsion
_geom_torsion_site_symmetry_1
_geom_torsion_site_symmetry_4
C6 C1 C2 C3 -7(3) . .
N1 C1 C2 C3 176.4(14) . .
C1 C2 C3 C4 10(3) . .
C2 C3 C4 C5 -12(3) . .
C2 C3 C4 C7 174.6(13) . .
C3 C4 C5 C6 12(3) . .
C7 C4 C5 C6 -175.4(14) . .
C2 C1 C6 C5 6(3) . .
N1 C1 C6 C5 -177.6(14) . .
C4 C5 C6 C1 -9(3) . .
N1 C8 C9 N2 10.6(15) . .
N1 C8 C9 C13 -171.7(11) . .
N2 C10 C11 C12 0.9(15) . .
N2 C10 C11 C11 178.8(8) . 2_655
C10 C11 C12 C13 -2.8(15) . .
C11 C11 C12 C13 179.2(8) 2_655 .
N2 C9 C13 C12 -4.4(16) . .
C8 C9 C13 C12 178.1(10) . .
C11 C12 C13 C9 4.5(16) . .
C19 C14 C15 C16 -4(3) . .
N3 C14 C15 C16 179.9(15) . .
C14 C15 C16 C17 2(3) . .
C15 C16 C17 C18 0(3) . .
C15 C16 C17 C20 177.3(17) . .
C16 C17 C18 C19 -1(3) . .
C20 C17 C18 C19 -178.1(17) . .
C15 C14 C19 C18 3(3) . .
N3 C14 C19 C18 179.1(15) . .
C17 C18 C19 C14 -1(3) . .
N3 C21 C22 C26 -172.8(13) . .
N3 C21 C22 N4 1.7(17) . .
N4 C23 C24 C25 -5.7(18) . .
N4 C23 C24 C24 174.6(9) . 7_556
C23 C24 C25 C26 1.4(19) . .
C24 C24 C25 C26 -179.0(11) 7_556 .
C24 C25 C26 C22 2(2) . .
C21 C22 C26 C25 172.3(13) . .
N4 C22 C26 C25 -2(2) . .
C32 C27 C28 C29 0.0 . .
N5 C27 C28 C29 179.4(8) . .
C27 C28 C29 C30 0.0 . .
C28 C29 C30 C31 0.0 . .
C28 C29 C30 C33 177.3 . .
C29 C30 C31 C32 0.0 . .
C33 C30 C31 C32 -177.0 . .
C30 C31 C32 C27 0.0 . .
C28 C27 C32 C31 0.0 . .
N5 C27 C32 C31 -179.4(8) . .
N5 C34 C35 N6 4(2) . .
N5 C34 C35 C39 -171.5(17) . .
N6 C36 C37 C38 7(2) . .
N6 C36 C37 C40 -174.2(12) . .
C36 C37 C38 C39 -6(2) . .
C40 C37 C38 C39 175.4(15) . .
C37 C38 C39 C35 2(3) . .
N6 C35 C39 C38 2(3) . .
C34 C35 C39 C38 177.4(16) . .
C38 C37 C40 C41 -138.0(14) . .
C36 C37 C40 C41 43.7(18) . .
C38 C37 C40 C44 44(2) . .
C36 C37 C40 C44 -133.9(14) . .
C44 C40 C41 N7 4(2) . .
C37 C40 C41 N7 -174.1(12) . .
N7 C42 C43 C44 7(2) . .
C45 C42 C43 C44 -174.1(16) . .
C42 C43 C44 C40 -2(2) . .
C41 C40 C44 C43 -4(2) . .
C37 C40 C44 C43 173.9(13) . .
C43 C42 C45 N8 178.4(16) . .
N7 C42 C45 N8 -3(2) . .
C51 C46 C47 C48 0.0 . .
N8 C46 C47 C48 170.8(15) . .
C46 C47 C48 C49 0.0 . .
C47 C48 C49 C50 0.0 . .
C47 C48 C49 C52 178.2(10) . .
C48 C49 C50 C51 0.0 . .
C52 C49 C50 C51 -178.2(10) . .
C49 C50 C51 C46 0.0 . .
C47 C46 C51 C50 0.0 . .
N8 C46 C51 C50 -170.9(14) . .
C9 C8 N1 C1 178.2(12) . .
C9 C8 N1 Ni1 -2.3(13) . .
C6 C1 N1 C8 129.4(18) . .
C2 C1 N1 C8 -55(2) . .
C6 C1 N1 Ni1 -50(2) . .
C2 C1 N1 Ni1 126.0(16) . .
C11 C10 N2 C9 -0.8(16) . .
C11 C10 N2 Ni1 -165.8(7) . .
C13 C9 N2 C10 2.6(16) . .
C8 C9 N2 C10 -179.7(9) . .
C13 C9 N2 Ni1 169.6(9) . .
C8 C9 N2 Ni1 -12.7(11) . .
C22 C21 N3 C14 -179.0(12) . .
C22 C21 N3 Ni1 -7.8(13) . .
C19 C14 N3 C21 48(2) . .
C15 C14 N3 C21 -135.7(15) . .
C19 C14 N3 Ni1 -121.8(16) . .
C15 C14 N3 Ni1 54.4(19) . .
C24 C23 N4 C22 5.9(17) . .
C24 C23 N4 Ni1 -176.2(8) . .
C26 C22 N4 C23 -1.8(17) . .
C21 C22 N4 C23 -176.7(11) . .
C26 C22 N4 Ni1 179.7(10) . .
C21 C22 N4 Ni1 4.8(13) . .
C35 C34 N5 C27 -170.9(14) . .
C35 C34 N5 Ni1 -11(2) . .
C28 C27 N5 C34 -136.8(13) . .
C32 C27 N5 C34 42.6(15) . .
C28 C27 N5 Ni1 65.7(11) . .
C32 C27 N5 Ni1 -114.9(10) . .
C37 C36 N6 C35 -3.4(19) . .
C37 C36 N6 Ni1 173.9(9) . .
C39 C35 N6 C36 -2(2) . .
C34 C35 N6 C36 -177.2(13) . .
C39 C35 N6 Ni1 -179.1(14) . .
C34 C35 N6 Ni1 5.2(17) . .
C40 C41 N7 C42 2(2) . .
C40 C41 N7 Ni2 178.5(10) . .
C43 C42 N7 C41 -8(2) . .
C45 C42 N7 C41 173.7(14) . .
C43 C42 N7 Ni2 175.5(11) . .
C45 C42 N7 Ni2 -3.3(16) . .
C42 C45 N8 C46 -179.5(15) . .
C42 C45 N8 Ni2 8(2) . .
C47 C46 N8 C45 132.6(16) . .
C51 C46 N8 C45 -57(2) . .
C47 C46 N8 Ni2 -55.1(16) . .
C51 C46 N8 Ni2 115.8(11) . .
Ni2 O1 S1 O3 145.8(9) . .
Ni2 O1 S1 O2 0.2(12) . .
Ni2 O1 S1 C53 -108.0(9) . .
F1 C53 S1 O3 61.0(7) . .
F2 C53 S1 O3 -177.1(6) . .
F3 C53 S1 O3 -58.8(7) . .
F1 C53 S1 O2 -177.1(6) . .
F2 C53 S1 O2 -55.2(7) . .
F3 C53 S1 O2 63.1(7) . .
F1 C53 S1 O1 -58.4(7) . .
F2 C53 S1 O1 63.5(7) . .
F3 C53 S1 O1 -178.3(6) . .
O5 S2 C54 F5 179.3 . .
O6 S2 C54 F5 58.7 . .
O4 S2 C54 F5 -61.3 . .
O5 S2 C54 F6 -59.9 . .
O6 S2 C54 F6 179.5 . .
O4 S2 C54 F6 59.5 . .
O5 S2 C54 F4 59.9 . .
O6 S2 C54 F4 -60.7 . .
O4 S2 C54 F4 179.3 . .
O8 S3 C55 F8 -59.5 . .
O7 S3 C55 F8 177.2 . .
O9 S3 C55 F8 63.1 . .
O8 S3 C55 F7 177.1 . .
O7 S3 C55 F7 53.8 . .
O9 S3 C55 F7 -60.4 . .
O8 S3 C55 F9 61.3 . .
O7 S3 C55 F9 -62.0 . .
O9 S3 C55 F9 -176.1 . .
F11 F11 C56 F10 80(2) 9_556 9_556
F11 F11 C56 F12 81(2) 9_556 .
F11 F11 C56 F10 -33(2) 9_556 .
F11 F11 C56 C56 17.3(14) 9_556 9_556
F11 F11 C56 F12 -32.8(19) 9_556 9_556
F11 F11 C56 S4 -156(2) 9_556 .
C56 F12 C56 F10 -78(7) 9_556 9_556
F10 F12 C56 F11 -5(8) 9_556 .
C56 F12 C56 F11 -82.9(13) 9_556 .
F10 F12 C56 F10 110(8) 9_556 .
C56 F12 C56 F10 31.2(13) 9_556 .
F10 F12 C56 C56 78(7) 9_556 9_556
F10 F12 C56 F12 124(8) 9_556 9_556
C56 F12 C56 F12 45.5(11) 9_556 9_556
F10 F12 C56 S4 -128(8) 9_556 .
C56 F12 C56 S4 153.8(13) 9_556 .
F12 F10 C56 F10 81(7) 9_556 9_556
C56 F10 C56 F10 -19.4(5) 9_556 9_556
F12 F10 C56 F11 179(100) 9_556 .
C56 F10 C56 F11 78.5(6) 9_556 .
F12 F10 C56 F12 64(7) 9_556 .
C56 F10 C56 F12 -36.7(6) 9_556 .
F12 F10 C56 C56 100(8) 9_556 9_556
C56 F10 C56 F12 -100(8) 9_556 9_556
F12 F10 C56 S4 -58(7) 9_556 .
C56 F10 C56 S4 -158.8(6) 9_556 .
O10 S4 C56 F10 -75.4(16) . 9_556
O12 S4 C56 F10 164.0(16) . 9_556
O11 S4 C56 F10 44.0(16) . 9_556
O10 S4 C56 F11 179.3 . .
O12 S4 C56 F11 58.7 . .
O11 S4 C56 F11 -61.3 . .
O10 S4 C56 F12 -59.9 . .
O12 S4 C56 F12 179.5 . .
O11 S4 C56 F12 59.5 . .
O10 S4 C56 F10 59.9 . .
O12 S4 C56 F10 -60.7 . .
O11 S4 C56 F10 179.3 . .
O10 S4 C56 C56 16(5) . 9_556
O12 S4 C56 C56 -104(5) . 9_556
O11 S4 C56 C56 136(5) . 9_556
O10 S4 C56 F12 46.2(14) . 9_556
O12 S4 C56 F12 -74.4(14) . 9_556
O11 S4 C56 F12 165.6(14) . 9_556
C21 N3 Ni1 N6 -166.9(8) . .
C14 N3 Ni1 N6 3.3(11) . .
C21 N3 Ni1 N1 43(4) . .
C14 N3 Ni1 N1 -147(3) . .
C21 N3 Ni1 N2 91.0(8) . .
C14 N3 Ni1 N2 -98.8(11) . .
C21 N3 Ni1 N5 -88.6(8) . .
C14 N3 Ni1 N5 81.6(11) . .
C21 N3 Ni1 N4 8.1(8) . .
C14 N3 Ni1 N4 178.2(11) . .
C36 N6 Ni1 N3 -99.8(11) . .
C35 N6 Ni1 N3 77.5(10) . .
C36 N6 Ni1 N1 76.7(12) . .
C35 N6 Ni1 N1 -106.0(10) . .
C36 N6 Ni1 N2 -2.1(12) . .
C35 N6 Ni1 N2 175.2(10) . .
C36 N6 Ni1 N5 174.5(12) . .
C35 N6 Ni1 N5 -8.2(10) . .
C36 N6 Ni1 N4 -149(3) . .
C35 N6 Ni1 N4 29(4) . .
C8 N1 Ni1 N3 45(4) . .
C1 N1 Ni1 N3 -135(3) . .
C8 N1 Ni1 N6 -104.9(9) . .
C1 N1 Ni1 N6 74.6(13) . .
C8 N1 Ni1 N2 -3.5(8) . .
C1 N1 Ni1 N2 176.0(13) . .
C8 N1 Ni1 N5 176.4(8) . .
C1 N1 Ni1 N5 -4.2(13) . .
C8 N1 Ni1 N4 79.8(8) . .
C1 N1 Ni1 N4 -100.7(12) . .
C10 N2 Ni1 N3 0.3(10) . .
C9 N2 Ni1 N3 -165.6(8) . .
C10 N2 Ni1 N6 -95.4(9) . .
C9 N2 Ni1 N6 98.7(8) . .
C10 N2 Ni1 N1 175.1(10) . .
C9 N2 Ni1 N1 9.2(7) . .
C10 N2 Ni1 N5 173(40) . .
C9 N2 Ni1 N5 7(8) . .
C10 N2 Ni1 N4 80.9(9) . .
C9 N2 Ni1 N4 -85.0(8) . .
C34 N5 Ni1 N3 -85.0(11) . .
C27 N5 Ni1 N3 74.4(12) . .
C34 N5 Ni1 N6 10.0(11) . .
C27 N5 Ni1 N6 169.4(12) . .
C34 N5 Ni1 N1 100.2(11) . .
C27 N5 Ni1 N1 -100.4(12) . .
C34 N5 Ni1 N2 102(7) . .
C27 N5 Ni1 N2 -98(7) . .
C34 N5 Ni1 N4 -166.0(11) . .
C27 N5 Ni1 N4 -6.6(12) . .
C23 N4 Ni1 N3 175.5(12) . .
C22 N4 Ni1 N3 -6.4(7) . .
C23 N4 Ni1 N6 -135(3) . .
C22 N4 Ni1 N6 43(4) . .
C23 N4 Ni1 N1 -0.6(12) . .
C22 N4 Ni1 N1 177.6(7) . .
C23 N4 Ni1 N2 77.7(12) . .
C22 N4 Ni1 N2 -104.1(7) . .
C23 N4 Ni1 N5 -98.9(12) . .
C22 N4 Ni1 N5 79.2(8) . .
C41 N7 Ni2 N7 146.6(12) . 2_655
C42 N7 Ni2 N7 -36.8(9) . 2_655
C41 N7 Ni2 O1 -78.2(12) . 2_655
C42 N7 Ni2 O1 98.4(9) . 2_655
C41 N7 Ni2 O1 11.1(12) . .
C42 N7 Ni2 O1 -172.2(10) . .
C41 N7 Ni2 N8 105.1(12) . 2_655
C42 N7 Ni2 N8 -78.2(10) . 2_655
C41 N7 Ni2 N8 -171.4(13) . .
C42 N7 Ni2 N8 5.3(9) . .
S1 O1 Ni2 N7 -145.6(10) . .
S1 O1 Ni2 N7 38.0(10) . 2_655
S1 O1 Ni2 O1 -50.5(8) . 2_655
S1 O1 Ni2 N8 116.7(10) . 2_655
S1 O1 Ni2 N8 -156.4(17) . .
C45 N8 Ni2 N7 -7.1(13) . .
C46 N8 Ni2 N7 180.0(13) . .
C45 N8 Ni2 N7 169.4(13) . 2_655
C46 N8 Ni2 N7 -3.5(13) . 2_655
C45 N8 Ni2 O1 -101.5(13) . 2_655
C46 N8 Ni2 O1 85.6(12) . 2_655
C45 N8 Ni2 O1 4(3) . .
C46 N8 Ni2 O1 -169.1(17) . .
C45 N8 Ni2 N8 91.8(14) . 2_655
C46 N8 Ni2 N8 -81.1(12) . 2_655

loop_
_platon_squeeze_void_nr
_platon_squeeze_void_average_x
_platon_squeeze_void_average_y
_platon_squeeze_void_average_z
_platon_squeeze_void_volume
_platon_squeeze_void_count_electrons
_platon_squeeze_void_content
1 0.000 0.000 0.000 317 73 ' '
2 0.000 0.000 0.167 143 17 ' '
3 -0.113 0.390 0.174 5314 761 ' '
4 0.000 0.000 0.333 318 74 ' '
5 0.000 0.000 0.500 142 18 ' '
6 0.000 0.000 0.667 318 74 ' '
7 0.000 0.000 0.833 143 17 ' '
